data_4133733
loop_
_publ_author_name
'Roberts, Courtney C.'
'Chong, Eugene'
'Kampf, Jeff W.'
'Canty, Allan J.'
'Ariafard, Alireza'
'Sanford, Melanie S.'

_publ_section_title
;
 Nickel(II/IV) Manifold Enables Room-Temperature C(sp3)--H
 Functionalization
;
_journal_name_full 'Journal of the American Chemical Society'
_journal_paper_doi 10.1021/jacs.9b11999
_journal_year 2019
_chemical_formula_sum 'C17 H16 F8 N2 Ni'
_chemical_formula_weight 459.03
_space_group_crystal_system triclinic
_space_group_IT_number 2
_space_group_name_Hall '-P 1'
_space_group_name_H-M_alt 'P -1'
_atom_sites_solution_hydrogens geom
_audit_creation_method SHELXL-2018/3
_cell_angle_alpha 103.369(3)
_cell_angle_beta 90.992(2)
_cell_angle_gamma 111.482(3)
_cell_formula_units_Z 4
_cell_length_a 10.1598(4)
_cell_length_b 12.5223(5)
_cell_length_c 14.8714(4)
_cell_measurement_reflns_used 13162
_cell_measurement_temperature 225(2)
_cell_measurement_theta_max 69.0790
_cell_measurement_theta_min 3.0330
_cell_volume 1701.95(12)
_computing_cell_refinement 'CrysAlisPro 1.171.38.41 (Rigaku OD, 2015)'
_computing_data_collection 'CrysAlisPro 1.171.38.41 (Rigaku OD, 2015)'
_computing_data_reduction 'CrysAlisPro 1.171.38.41 (Rigaku OD, 2015)'
_computing_molecular_graphics 'Bruker SHELXTL'
_computing_publication_material 'Bruker SHELXTL'
_computing_structure_refinement 'SHELXL-2018/3 (Sheldrick, 2008)'
_computing_structure_solution 'SHELXT (Sheldrick, 2014)'
_diffrn_ambient_temperature 225(2)
_diffrn_measured_fraction_theta_full 0.978
_diffrn_measured_fraction_theta_max 0.966
_diffrn_measurement_device_type 'Rigaku Saturn 944+ CCD'
_diffrn_measurement_method '\w scans'
_diffrn_radiation_type CuK\a
_diffrn_radiation_wavelength 1.54184
_diffrn_reflns_av_R_equivalents 0.0835
_diffrn_reflns_av_unetI/netI 0.0238
_diffrn_reflns_Laue_measured_fraction_full 0.978
_diffrn_reflns_Laue_measured_fraction_max 0.966
_diffrn_reflns_limit_h_max 12
_diffrn_reflns_limit_h_min -12
_diffrn_reflns_limit_k_max 14
_diffrn_reflns_limit_k_min -15
_diffrn_reflns_limit_l_max 18
_diffrn_reflns_limit_l_min -17
_diffrn_reflns_number 26180
_diffrn_reflns_point_group_measured_fraction_full 0.978
_diffrn_reflns_point_group_measured_fraction_max 0.966
_diffrn_reflns_theta_full 67.684
_diffrn_reflns_theta_max 69.534
_diffrn_reflns_theta_min 3.074
_diffrn_source 'micro-focus rotating anode'
_exptl_absorpt_coefficient_mu 2.498
_exptl_absorpt_correction_T_max 1.00000
_exptl_absorpt_correction_T_min 0.91186
_exptl_absorpt_correction_type multi-scan
_exptl_absorpt_process_details
; 
CrysAlisPro 1.171.38.41 (Rigaku Oxford Diffraction, 2015) 
Empirical absorption correction using spherical harmonics, 
 implemented in SCALE3 ABSPACK scaling algorithm. 
;
_exptl_crystal_colour yellow
_exptl_crystal_density_diffrn 1.791
_exptl_crystal_description block
_exptl_crystal_F_000 928
_exptl_crystal_size_max 0.140
_exptl_crystal_size_mid 0.120
_exptl_crystal_size_min 0.100
_refine_diff_density_max 0.590
_refine_diff_density_min -0.642
_refine_diff_density_rms 0.116
_refine_ls_extinction_method none
_refine_ls_goodness_of_fit_ref 1.005
_refine_ls_hydrogen_treatment constr
_refine_ls_matrix_type full
_refine_ls_number_parameters 510
_refine_ls_number_reflns 12678
_refine_ls_number_restraints 0
_refine_ls_restrained_S_all 1.005
_refine_ls_R_factor_all 0.0751
_refine_ls_R_factor_gt 0.0664
_refine_ls_shift/su_max 0.000
_refine_ls_shift/su_mean 0.000
_refine_ls_structure_factor_coef Fsqd
_refine_ls_weighting_details 'w=1/[\s^2^(Fo^2^)+(0.1368P)^2^] where P=(Fo^2^+2Fc^2^)/3'
_refine_ls_weighting_scheme calc
_refine_ls_wR_factor_gt 0.1719
_refine_ls_wR_factor_ref 0.1772
_reflns_Friedel_coverage 0.000
_reflns_number_gt 9698
_reflns_number_total 12678
_reflns_threshold_expression 'I > 2\s(I)'
_cod_data_source_file ja9b11999_si_006.cif
_cod_data_source_block ni4f
_cod_original_cell_volume 1701.95(11)
_cod_database_code 4133733
_shelx_shelxl_version_number 2018/3
_shelx_space_group_comment
; 
The symmetry employed for this shelxl refinement is uniquely defined 
by the following loop, which should always be used as a source of 
symmetry information in preference to the above space-group names. 
They are only intended as comments. 
;
_shelx_estimated_absorpt_t_min 0.721
_shelx_estimated_absorpt_t_max 0.788

loop_
_space_group_symop_operation_xyz
'x, y, z'
'-x, -y, -z'

loop_
_atom_site_label
_atom_site_type_symbol
_atom_site_fract_x
_atom_site_fract_y
_atom_site_fract_z
_atom_site_U_iso_or_equiv
_atom_site_adp_type
_atom_site_occupancy
_atom_site_site_symmetry_order
_atom_site_calc_flag
_atom_site_refinement_flags_posn
_atom_site_refinement_flags_adp
Ni1 Ni 0.37349(6) 0.22185(5) 0.11207(4) 0.03402(19) Uani 1 1 d . .
Ni2 Ni 0.13457(6) 0.72631(5) 0.39345(4) 0.03318(19) Uani 1 1 d . .
F1 F 0.3136(2) 0.0844(2) 0.01076(13) 0.0429(5) Uani 1 1 d . .
F2 F 0.5794(3) 0.2376(3) -0.00381(17) 0.0620(7) Uani 1 1 d . .
F3 F 0.6654(2) 0.3271(3) 0.13856(17) 0.0595(6) Uani 1 1 d . .
F4 F 0.5820(3) 0.4107(2) 0.05646(19) 0.0625(7) Uani 1 1 d . .
F5 F 0.3254(3) 0.4098(2) 0.05863(17) 0.0598(6) Uani 1 1 d . .
F6 F 0.3289(3) 0.2705(3) -0.05466(15) 0.0578(6) Uani 1 1 d . .
F7 F 0.1501(2) 0.2442(2) 0.02315(16) 0.0549(6) Uani 1 1 d . .
F8 F 0.3443(2) 0.20641(19) 0.40591(12) 0.0396(5) Uani 1 1 d . .
F9 F 0.1835(2) 0.6742(2) 0.49346(13) 0.0445(5) Uani 1 1 d . .
F10 F 0.1741(3) 0.8896(2) 0.56170(14) 0.0542(6) Uani 1 1 d . .
F11 F 0.1843(3) 0.9730(2) 0.45080(16) 0.0518(6) Uani 1 1 d . .
F12 F 0.3569(2) 0.9287(2) 0.48713(15) 0.0494(5) Uani 1 1 d . .
F13 F -0.0827(3) 0.6786(3) 0.50074(17) 0.0615(7) Uani 1 1 d . .
F14 F -0.1560(2) 0.6498(2) 0.35758(16) 0.0530(6) Uani 1 1 d . .
F15 F -0.0731(2) 0.8245(2) 0.44688(17) 0.0551(6) Uani 1 1 d . .
F16 F 0.1809(2) 0.5796(2) 0.10091(13) 0.0435(5) Uani 1 1 d . .
N1 N 0.4586(3) 0.1405(3) 0.18156(18) 0.0341(6) Uani 1 1 d . .
N2 N 0.1952(3) 0.1420(3) 0.17035(18) 0.0340(6) Uani 1 1 d . .
N3 N 0.0500(3) 0.5573(3) 0.31971(19) 0.0347(6) Uani 1 1 d . .
N4 N 0.3160(3) 0.7209(3) 0.34066(18) 0.0344(6) Uani 1 1 d . .
C1 C 0.5569(4) 0.3047(4) 0.0734(3) 0.0481(9) Uani 1 1 d . .
C2 C 0.2940(4) 0.2933(4) 0.0328(3) 0.0448(9) Uani 1 1 d . .
C3 C 0.5251(4) 0.0718(4) 0.1365(2) 0.0420(8) Uani 1 1 d . .
H3 H 0.536751 0.068559 0.073436 0.050 Uiso 1 1 calc R U
C4 C 0.5764(4) 0.0066(4) 0.1791(3) 0.0458(9) Uani 1 1 d . .
H4 H 0.622401 -0.040505 0.146020 0.055 Uiso 1 1 calc R U
C5 C 0.5593(4) 0.0115(4) 0.2716(3) 0.0459(9) Uani 1 1 d . .
H5 H 0.595154 -0.031284 0.302638 0.055 Uiso 1 1 calc R U
C6 C 0.4888(4) 0.0797(3) 0.3184(2) 0.0397(8) Uani 1 1 d . .
H6 H 0.474963 0.083212 0.381228 0.048 Uiso 1 1 calc R U
C7 C 0.4394(3) 0.1425(3) 0.2708(2) 0.0335(7) Uani 1 1 d . .
C8 C 0.3531(4) 0.2143(3) 0.3138(2) 0.0328(7) Uani 1 1 d . .
C9 C 0.2032(4) 0.1512(3) 0.2629(2) 0.0318(7) Uani 1 1 d . .
C10 C 0.0866(4) 0.0984(3) 0.3056(2) 0.0373(7) Uani 1 1 d . .
H10 H 0.094451 0.107986 0.370352 0.045 Uiso 1 1 calc R U
C11 C -0.0427(4) 0.0308(3) 0.2517(3) 0.0430(8) Uani 1 1 d . .
H11 H -0.124253 -0.004832 0.279465 0.052 Uiso 1 1 calc R U
C12 C -0.0503(4) 0.0164(4) 0.1563(3) 0.0447(9) Uani 1 1 d . .
H12 H -0.136100 -0.030776 0.118025 0.054 Uiso 1 1 calc R U
C13 C 0.0706(4) 0.0728(3) 0.1191(2) 0.0408(8) Uani 1 1 d . .
H13 H 0.065650 0.062364 0.054306 0.049 Uiso 1 1 calc R U
C14 C 0.4232(4) 0.3465(3) 0.3149(2) 0.0369(7) Uani 1 1 d . .
C15 C 0.4050(4) 0.3638(3) 0.2176(2) 0.0413(8) Uani 1 1 d . .
H15A H 0.490093 0.429184 0.209820 0.050 Uiso 1 1 calc R U
H15B H 0.323980 0.387923 0.213652 0.050 Uiso 1 1 calc R U
C16 C 0.5795(4) 0.3950(4) 0.3543(3) 0.0493(9) Uani 1 1 d . .
H16A H 0.631389 0.359715 0.310869 0.074 Uiso 1 1 calc R U
H16B H 0.586792 0.375677 0.413164 0.074 Uiso 1 1 calc R U
H16C H 0.619513 0.480537 0.363770 0.074 Uiso 1 1 calc R U
C17 C 0.3448(5) 0.4147(4) 0.3774(3) 0.0484(9) Uani 1 1 d . .
H17A H 0.382381 0.497022 0.374669 0.073 Uiso 1 1 calc R U
H17B H 0.358800 0.410771 0.441019 0.073 Uiso 1 1 calc R U
H17C H 0.243894 0.379212 0.355665 0.073 Uiso 1 1 calc R U
C18 C 0.2135(4) 0.8868(3) 0.4761(2) 0.0400(8) Uani 1 1 d . .
C19 C -0.0510(4) 0.7219(4) 0.4272(3) 0.0429(8) Uani 1 1 d . .
C20 C -0.0239(4) 0.4709(4) 0.3604(2) 0.0411(8) Uani 1 1 d . .
H20 H -0.039276 0.492391 0.422990 0.049 Uiso 1 1 calc R U
C21 C -0.0775(4) 0.3527(4) 0.3137(3) 0.0463(9) Uani 1 1 d . .
H21 H -0.128524 0.294340 0.343723 0.056 Uiso 1 1 calc R U
C22 C -0.0549(4) 0.3215(4) 0.2216(3) 0.0475(9) Uani 1 1 d . .
H22 H -0.092327 0.241508 0.187674 0.057 Uiso 1 1 calc R U
C23 C 0.0235(4) 0.4091(3) 0.1798(3) 0.0426(8) Uani 1 1 d . .
H23 H 0.041292 0.389335 0.117508 0.051 Uiso 1 1 calc R U
C24 C 0.0750(4) 0.5258(3) 0.2309(2) 0.0356(7) Uani 1 1 d . .
C25 C 0.1657(4) 0.6276(3) 0.1928(2) 0.0352(7) Uani 1 1 d . .
C26 C 0.3128(4) 0.6800(3) 0.2477(2) 0.0338(7) Uani 1 1 d . .
C27 C 0.4326(4) 0.6748(3) 0.2073(2) 0.0402(8) Uani 1 1 d . .
H27 H 0.429132 0.648730 0.142443 0.048 Uiso 1 1 calc R U
C28 C 0.5578(4) 0.7089(4) 0.2643(3) 0.0460(9) Uani 1 1 d . .
H28 H 0.641261 0.708235 0.238305 0.055 Uiso 1 1 calc R U
C29 C 0.5595(4) 0.7440(4) 0.3598(3) 0.0459(9) Uani 1 1 d . .
H29 H 0.642683 0.764389 0.399566 0.055 Uiso 1 1 calc R U
C30 C 0.4363(4) 0.7484(3) 0.3954(2) 0.0394(8) Uani 1 1 d . .
H30 H 0.436767 0.771541 0.460203 0.047 Uiso 1 1 calc R U
C31 C 0.1122(4) 0.7974(3) 0.2898(2) 0.0375(7) Uani 1 1 d . .
H31A H 0.028882 0.819123 0.297081 0.045 Uiso 1 1 calc R U
H31B H 0.195763 0.870694 0.295762 0.045 Uiso 1 1 calc R U
C32 C 0.0946(4) 0.7178(3) 0.1915(2) 0.0372(8) Uani 1 1 d . .
C33 C -0.0616(4) 0.6515(4) 0.1511(3) 0.0469(9) Uani 1 1 d . .
H33A H -0.112831 0.604458 0.192060 0.070 Uiso 1 1 calc R U
H33B H -0.067636 0.599660 0.090249 0.070 Uiso 1 1 calc R U
H33C H -0.103425 0.708227 0.145346 0.070 Uiso 1 1 calc R U
C34 C 0.1720(5) 0.8004(4) 0.1306(3) 0.0476(9) Uani 1 1 d . .
H34A H 0.159491 0.754375 0.066638 0.071 Uiso 1 1 calc R U
H34B H 0.272601 0.838003 0.152895 0.071 Uiso 1 1 calc R U
H34C H 0.132485 0.860760 0.133781 0.071 Uiso 1 1 calc R U

loop_
_atom_site_aniso_label
_atom_site_aniso_U_11
_atom_site_aniso_U_22
_atom_site_aniso_U_33
_atom_site_aniso_U_23
_atom_site_aniso_U_13
_atom_site_aniso_U_12
Ni1 0.0338(3) 0.0427(4) 0.0274(3) 0.0094(2) 0.0061(2) 0.0163(3)
Ni2 0.0304(3) 0.0405(4) 0.0305(3) 0.0090(2) 0.0067(2) 0.0154(3)
F1 0.0450(12) 0.0536(13) 0.0284(9) 0.0030(8) 0.0050(8) 0.0214(10)
F2 0.0558(14) 0.0813(18) 0.0527(13) 0.0180(12) 0.0277(11) 0.0288(14)
F3 0.0362(12) 0.0803(18) 0.0593(14) 0.0287(13) 0.0052(10) 0.0125(12)
F4 0.0580(15) 0.0661(17) 0.0681(15) 0.0369(13) 0.0197(12) 0.0166(13)
F5 0.0785(17) 0.0579(15) 0.0548(13) 0.0219(11) 0.0077(12) 0.0347(14)
F6 0.0683(16) 0.0880(19) 0.0353(11) 0.0247(11) 0.0145(10) 0.0445(15)
F7 0.0478(13) 0.0791(17) 0.0512(12) 0.0245(11) 0.0061(10) 0.0345(13)
F8 0.0437(11) 0.0491(12) 0.0241(9) 0.0078(8) 0.0047(8) 0.0163(9)
F9 0.0460(12) 0.0572(14) 0.0355(10) 0.0175(9) 0.0081(8) 0.0219(11)
F10 0.0603(14) 0.0593(15) 0.0362(11) 0.0039(10) 0.0129(10) 0.0196(12)
F11 0.0584(14) 0.0448(13) 0.0546(12) 0.0081(10) 0.0026(10) 0.0253(11)
F12 0.0379(12) 0.0512(13) 0.0514(12) 0.0054(10) 0.0014(9) 0.0128(10)
F13 0.0521(14) 0.088(2) 0.0582(14) 0.0336(13) 0.0284(11) 0.0322(14)
F14 0.0320(11) 0.0599(15) 0.0602(13) 0.0054(11) 0.0048(9) 0.0156(10)
F15 0.0431(12) 0.0578(15) 0.0676(14) 0.0058(11) 0.0144(11) 0.0287(12)
F16 0.0474(12) 0.0547(13) 0.0296(9) 0.0076(8) 0.0088(8) 0.0223(10)
N1 0.0315(14) 0.0388(16) 0.0316(13) 0.0059(11) 0.0052(11) 0.0147(13)
N2 0.0334(14) 0.0380(16) 0.0290(13) 0.0030(11) 0.0029(11) 0.0151(13)
N3 0.0330(14) 0.0411(16) 0.0331(13) 0.0110(12) 0.0057(11) 0.0164(13)
N4 0.0318(14) 0.0410(16) 0.0329(13) 0.0100(11) 0.0043(11) 0.0164(13)
C1 0.046(2) 0.061(3) 0.0416(19) 0.0200(18) 0.0105(16) 0.0202(19)
C2 0.051(2) 0.054(2) 0.0384(18) 0.0151(16) 0.0101(16) 0.0281(19)
C3 0.0358(18) 0.053(2) 0.0377(17) 0.0059(15) 0.0070(14) 0.0201(17)
C4 0.039(2) 0.051(2) 0.049(2) 0.0047(17) 0.0038(16) 0.0241(18)
C5 0.042(2) 0.049(2) 0.050(2) 0.0103(17) -0.0015(16) 0.0229(18)
C6 0.0401(19) 0.046(2) 0.0333(16) 0.0091(14) 0.0002(14) 0.0173(17)
C7 0.0299(16) 0.0367(18) 0.0305(15) 0.0045(13) 0.0016(12) 0.0113(14)
C8 0.0363(17) 0.0388(18) 0.0226(14) 0.0063(12) 0.0047(12) 0.0144(15)
C9 0.0347(17) 0.0324(17) 0.0280(14) 0.0035(12) 0.0048(12) 0.0149(14)
C10 0.0373(18) 0.0397(19) 0.0356(16) 0.0072(14) 0.0091(13) 0.0166(16)
C11 0.0333(18) 0.045(2) 0.0475(19) 0.0069(16) 0.0112(15) 0.0143(17)
C12 0.0328(18) 0.050(2) 0.0432(19) -0.0005(16) 0.0008(15) 0.0145(17)
C13 0.0344(18) 0.049(2) 0.0334(16) 0.0009(14) -0.0002(13) 0.0156(16)
C14 0.0378(18) 0.0348(19) 0.0322(16) 0.0024(13) 0.0035(13) 0.0107(15)
C15 0.049(2) 0.0380(19) 0.0369(17) 0.0069(14) 0.0063(15) 0.0176(17)
C16 0.042(2) 0.048(2) 0.045(2) 0.0056(17) -0.0008(16) 0.0066(18)
C17 0.055(2) 0.042(2) 0.046(2) 0.0034(16) 0.0120(17) 0.0196(19)
C18 0.0383(19) 0.047(2) 0.0350(16) 0.0099(15) 0.0080(14) 0.0169(17)
C19 0.0368(19) 0.051(2) 0.0433(19) 0.0108(16) 0.0102(15) 0.0197(17)
C20 0.0372(18) 0.050(2) 0.0406(18) 0.0168(16) 0.0075(14) 0.0178(17)
C21 0.041(2) 0.046(2) 0.057(2) 0.0231(18) 0.0088(17) 0.0173(18)
C22 0.045(2) 0.038(2) 0.060(2) 0.0103(17) 0.0037(17) 0.0173(18)
C23 0.043(2) 0.044(2) 0.0416(18) 0.0059(15) 0.0043(15) 0.0198(17)
C24 0.0318(17) 0.044(2) 0.0355(16) 0.0115(14) 0.0048(13) 0.0191(15)
C25 0.0370(18) 0.043(2) 0.0265(14) 0.0066(13) 0.0066(12) 0.0177(16)
C26 0.0330(17) 0.0388(19) 0.0342(16) 0.0127(13) 0.0074(13) 0.0167(15)
C27 0.0387(19) 0.048(2) 0.0402(17) 0.0142(15) 0.0141(14) 0.0212(17)
C28 0.0356(19) 0.054(2) 0.056(2) 0.0159(18) 0.0148(16) 0.0235(18)
C29 0.0339(19) 0.054(2) 0.053(2) 0.0151(17) 0.0024(16) 0.0195(18)
C30 0.0358(18) 0.046(2) 0.0385(17) 0.0109(15) 0.0030(14) 0.0179(16)
C31 0.0399(19) 0.0396(19) 0.0380(17) 0.0137(14) 0.0070(14) 0.0186(16)
C32 0.0373(18) 0.045(2) 0.0340(16) 0.0140(14) 0.0045(13) 0.0191(16)
C33 0.041(2) 0.059(2) 0.0429(19) 0.0139(17) -0.0009(15) 0.0212(19)
C34 0.053(2) 0.056(2) 0.0428(19) 0.0235(17) 0.0128(16) 0.025(2)

loop_
_atom_type_symbol
_atom_type_description
_atom_type_scat_dispersion_real
_atom_type_scat_dispersion_imag
_atom_type_scat_source
C C 0.0181 0.0091 'International Tables Vol C Tables 4.2.6.8 and 6.1.1.4'
H H 0.0000 0.0000 'International Tables Vol C Tables 4.2.6.8 and 6.1.1.4'
N N 0.0311 0.0180 'International Tables Vol C Tables 4.2.6.8 and 6.1.1.4'
F F 0.0727 0.0534 'International Tables Vol C Tables 4.2.6.8 and 6.1.1.4'
Ni Ni -3.0029 0.5091 'International Tables Vol C Tables 4.2.6.8 and 6.1.1.4'

loop_
_geom_angle_atom_site_label_1
_geom_angle_atom_site_label_2
_geom_angle_atom_site_label_3
_geom_angle
F1 Ni1 C1 97.34(14)
F1 Ni1 C2 86.49(13)
C1 Ni1 C2 86.55(17)
F1 Ni1 N1 88.80(10)
C1 Ni1 N1 91.20(15)
C2 Ni1 N1 174.48(13)
F1 Ni1 C15 171.13(14)
C1 Ni1 C15 89.78(18)
C2 Ni1 C15 88.68(16)
N1 Ni1 C15 96.36(14)
F1 Ni1 N2 88.35(10)
C1 Ni1 N2 172.21(14)
C2 Ni1 N2 99.15(15)
N1 Ni1 N2 83.59(12)
C15 Ni1 N2 85.07(14)
F9 Ni2 C19 97.15(13)
F9 Ni2 C18 86.82(13)
C19 Ni2 C18 86.78(16)
F9 Ni2 N3 88.52(11)
C19 Ni2 N3 91.33(15)
C18 Ni2 N3 174.71(13)
F9 Ni2 C31 171.71(14)
C19 Ni2 C31 89.36(16)
C18 Ni2 C31 88.44(15)
N3 Ni2 C31 96.49(13)
F9 Ni2 N4 88.34(10)
C19 Ni2 N4 172.45(13)
C18 Ni2 N4 98.74(14)
N3 Ni2 N4 83.61(12)
C31 Ni2 N4 85.66(13)
C7 N1 C3 118.4(3)
C7 N1 Ni1 121.4(2)
C3 N1 Ni1 119.9(2)
C13 N2 C9 117.8(3)
C13 N2 Ni1 122.2(2)
C9 N2 Ni1 119.9(2)
C24 N3 C20 118.5(3)
C24 N3 Ni2 120.8(2)
C20 N3 Ni2 120.4(2)
C30 N4 C26 118.6(3)
C30 N4 Ni2 122.2(2)
C26 N4 Ni2 119.0(2)
F2 C1 F4 105.9(3)
F2 C1 F3 106.1(3)
F4 C1 F3 103.7(3)
F2 C1 Ni1 110.4(3)
F4 C1 Ni1 118.4(3)
F3 C1 Ni1 111.4(2)
F5 C2 F6 105.9(3)
F5 C2 F7 104.5(3)
F6 C2 F7 104.5(3)
F5 C2 Ni1 118.7(3)
F6 C2 Ni1 111.7(2)
F7 C2 Ni1 110.5(3)
N1 C3 C4 122.5(3)
N1 C3 H3 118.8
C4 C3 H3 118.8
C3 C4 C5 118.7(3)
C3 C4 H4 120.7
C5 C4 H4 120.7
C4 C5 C6 119.6(3)
C4 C5 H5 120.2
C6 C5 H5 120.2
C7 C6 C5 118.5(3)
C7 C6 H6 120.8
C5 C6 H6 120.8
N1 C7 C6 122.3(3)
N1 C7 C8 114.8(3)
C6 C7 C8 122.8(3)
F8 C8 C7 106.8(3)
F8 C8 C9 107.4(3)
C7 C8 C9 106.7(3)
F8 C8 C14 108.0(3)
C7 C8 C14 113.0(3)
C9 C8 C14 114.6(3)
N2 C9 C10 122.3(3)
N2 C9 C8 114.6(3)
C10 C9 C8 122.8(3)
C9 C10 C11 118.8(3)
C9 C10 H10 120.6
C11 C10 H10 120.6
C12 C11 C10 119.2(3)
C12 C11 H11 120.4
C10 C11 H11 120.4
C13 C12 C11 118.3(3)
C13 C12 H12 120.8
C11 C12 H12 120.8
N2 C13 C12 123.4(3)
N2 C13 H13 118.3
C12 C13 H13 118.3
C16 C14 C15 112.1(3)
C16 C14 C8 109.7(3)
C15 C14 C8 110.6(3)
C16 C14 C17 109.4(3)
C15 C14 C17 106.4(3)
C8 C14 C17 108.4(3)
C14 C15 Ni1 115.6(3)
C14 C15 H15A 108.4
Ni1 C15 H15A 108.4
C14 C15 H15B 108.4
Ni1 C15 H15B 108.4
H15A C15 H15B 107.4
C14 C16 H16A 109.5
C14 C16 H16B 109.5
H16A C16 H16B 109.5
C14 C16 H16C 109.5
H16A C16 H16C 109.5
H16B C16 H16C 109.5
C14 C17 H17A 109.5
C14 C17 H17B 109.5
H17A C17 H17B 109.5
C14 C17 H17C 109.5
H17A C17 H17C 109.5
H17B C17 H17C 109.5
F10 C18 F11 105.2(3)
F10 C18 F12 105.6(3)
F11 C18 F12 103.7(3)
F10 C18 Ni2 112.1(3)
F11 C18 Ni2 118.3(2)
F12 C18 Ni2 110.9(2)
F13 C19 F15 105.6(3)
F13 C19 F14 106.3(3)
F15 C19 F14 103.4(3)
F13 C19 Ni2 111.0(3)
F15 C19 Ni2 118.3(3)
F14 C19 Ni2 111.3(2)
N3 C20 C21 122.5(3)
N3 C20 H20 118.8
C21 C20 H20 118.8
C20 C21 C22 118.6(4)
C20 C21 H21 120.7
C22 C21 H21 120.7
C21 C22 C23 119.5(4)
C21 C22 H22 120.3
C23 C22 H22 120.3
C24 C23 C22 118.9(3)
C24 C23 H23 120.5
C22 C23 H23 120.5
N3 C24 C23 122.0(3)
N3 C24 C25 114.9(3)
C23 C24 C25 123.1(3)
F16 C25 C24 107.3(3)
F16 C25 C26 107.4(3)
C24 C25 C26 107.1(3)
F16 C25 C32 107.5(3)
C24 C25 C32 112.2(3)
C26 C25 C32 115.0(3)
N4 C26 C27 121.9(3)
N4 C26 C25 115.3(3)
C27 C26 C25 122.5(3)
C26 C27 C28 118.7(3)
C26 C27 H27 120.7
C28 C27 H27 120.7
C29 C28 C27 119.7(3)
C29 C28 H28 120.2
C27 C28 H28 120.2
C30 C29 C28 118.5(3)
C30 C29 H29 120.7
C28 C29 H29 120.7
N4 C30 C29 122.4(3)
N4 C30 H30 118.8
C29 C30 H30 118.8
C32 C31 Ni2 115.5(2)
C32 C31 H31A 108.4
Ni2 C31 H31A 108.4
C32 C31 H31B 108.4
Ni2 C31 H31B 108.4
H31A C31 H31B 107.5
C33 C32 C31 112.4(3)
C33 C32 C34 109.0(3)
C31 C32 C34 106.4(3)
C33 C32 C25 109.8(3)
C31 C32 C25 109.7(3)
C34 C32 C25 109.5(3)
C32 C33 H33A 109.5
C32 C33 H33B 109.5
H33A C33 H33B 109.5
C32 C33 H33C 109.5
H33A C33 H33C 109.5
H33B C33 H33C 109.5
C32 C34 H34A 109.5
C32 C34 H34B 109.5
H34A C34 H34B 109.5
C32 C34 H34C 109.5
H34A C34 H34C 109.5
H34B C34 H34C 109.5

loop_
_geom_bond_atom_site_label_1
_geom_bond_atom_site_label_2
_geom_bond_distance
Ni1 F1 1.899(2)
Ni1 C1 1.943(4)
Ni1 C2 1.956(4)
Ni1 N1 1.989(3)
Ni1 C15 2.001(4)
Ni1 N2 2.039(3)
Ni2 F9 1.883(2)
Ni2 C19 1.944(4)
Ni2 C18 1.959(4)
Ni2 N3 1.996(3)
Ni2 C31 1.998(3)
Ni2 N4 2.034(3)
F2 C1 1.334(5)
F3 C1 1.358(5)
F4 C1 1.342(5)
F5 C2 1.332(5)
F6 C2 1.347(4)
F7 C2 1.353(5)
F8 C8 1.398(3)
F10 C18 1.337(4)
F11 C18 1.347(5)
F12 C18 1.348(4)
F13 C19 1.323(5)
F14 C19 1.360(4)
F15 C19 1.351(5)
F16 C25 1.396(4)
N1 C7 1.340(4)
N1 C3 1.349(5)
N2 C13 1.339(4)
N2 C9 1.353(4)
N3 C24 1.345(4)
N3 C20 1.350(5)
N4 C30 1.342(4)
N4 C26 1.354(4)
C3 C4 1.372(6)
C3 H3 0.9400
C4 C5 1.379(6)
C4 H4 0.9400
C5 C6 1.385(5)
C5 H5 0.9400
C6 C7 1.381(5)
C6 H6 0.9400
C7 C8 1.523(5)
C8 C9 1.523(5)
C8 C14 1.540(5)
C9 C10 1.375(5)
C10 C11 1.386(5)
C10 H10 0.9400
C11 C12 1.385(5)
C11 H11 0.9400
C12 C13 1.372(6)
C12 H12 0.9400
C13 H13 0.9400
C14 C16 1.526(5)
C14 C15 1.529(5)
C14 C17 1.545(5)
C15 H15A 0.9800
C15 H15B 0.9800
C16 H16A 0.9700
C16 H16B 0.9700
C16 H16C 0.9700
C17 H17A 0.9700
C17 H17B 0.9700
C17 H17C 0.9700
C20 C21 1.375(6)
C20 H20 0.9400
C21 C22 1.382(6)
C21 H21 0.9400
C22 C23 1.385(6)
C22 H22 0.9400
C23 C24 1.378(5)
C23 H23 0.9400
C24 C25 1.512(5)
C25 C26 1.524(5)
C25 C32 1.551(5)
C26 C27 1.382(5)
C27 C28 1.385(5)
C27 H27 0.9400
C28 C29 1.383(6)
C28 H28 0.9400
C29 C30 1.382(5)
C29 H29 0.9400
C30 H30 0.9400
C31 C32 1.532(5)
C31 H31A 0.9800
C31 H31B 0.9800
C32 C33 1.530(5)
C32 C34 1.540(5)
C33 H33A 0.9700
C33 H33B 0.9700
C33 H33C 0.9700
C34 H34A 0.9700
C34 H34B 0.9700
C34 H34C 0.9700

loop_
_geom_torsion_atom_site_label_1
_geom_torsion_atom_site_label_2
_geom_torsion_atom_site_label_3
_geom_torsion_atom_site_label_4
_geom_torsion
C7 N1 C3 C4 -1.5(6)
Ni1 N1 C3 C4 -175.0(3)
N1 C3 C4 C5 0.0(6)
C3 C4 C5 C6 1.2(6)
C4 C5 C6 C7 -0.9(6)
C3 N1 C7 C6 1.9(5)
Ni1 N1 C7 C6 175.3(3)
C3 N1 C7 C8 -175.3(3)
Ni1 N1 C7 C8 -1.9(4)
C5 C6 C7 N1 -0.7(6)
C5 C6 C7 C8 176.3(3)
N1 C7 C8 F8 -180.0(3)
C6 C7 C8 F8 2.8(4)
N1 C7 C8 C9 65.4(4)
C6 C7 C8 C9 -111.8(4)
N1 C7 C8 C14 -61.4(4)
C6 C7 C8 C14 121.4(4)
C13 N2 C9 C10 -4.1(5)
Ni1 N2 C9 C10 -179.5(3)
C13 N2 C9 C8 170.4(3)
Ni1 N2 C9 C8 -5.0(4)
F8 C8 C9 N2 -174.5(3)
C7 C8 C9 N2 -60.3(4)
C14 C8 C9 N2 65.5(4)
F8 C8 C9 C10 0.0(4)
C7 C8 C9 C10 114.2(3)
C14 C8 C9 C10 -120.0(3)
N2 C9 C10 C11 1.7(5)
C8 C9 C10 C11 -172.3(3)
C9 C10 C11 C12 1.3(5)
C10 C11 C12 C13 -1.8(6)
C9 N2 C13 C12 3.5(5)
Ni1 N2 C13 C12 178.9(3)
C11 C12 C13 N2 -0.7(6)
F8 C8 C14 C16 69.0(3)
C7 C8 C14 C16 -48.9(4)
C9 C8 C14 C16 -171.4(3)
F8 C8 C14 C15 -166.8(3)
C7 C8 C14 C15 75.3(4)
C9 C8 C14 C15 -47.2(4)
F8 C8 C14 C17 -50.5(4)
C7 C8 C14 C17 -168.3(3)
C9 C8 C14 C17 69.1(3)
C16 C14 C15 Ni1 99.0(3)
C8 C14 C15 Ni1 -23.8(4)
C17 C14 C15 Ni1 -141.4(3)
C24 N3 C20 C21 -1.7(5)
Ni2 N3 C20 C21 -176.5(3)
N3 C20 C21 C22 -0.1(6)
C20 C21 C22 C23 1.5(6)
C21 C22 C23 C24 -1.1(6)
C20 N3 C24 C23 2.1(5)
Ni2 N3 C24 C23 176.9(3)
C20 N3 C24 C25 -176.6(3)
Ni2 N3 C24 C25 -1.8(4)
C22 C23 C24 N3 -0.8(5)
C22 C23 C24 C25 177.9(3)
N3 C24 C25 F16 179.9(3)
C23 C24 C25 F16 1.2(4)
N3 C24 C25 C26 64.9(3)
C23 C24 C25 C26 -113.8(4)
N3 C24 C25 C32 -62.2(4)
C23 C24 C25 C32 119.1(3)
C30 N4 C26 C27 -5.2(5)
Ni2 N4 C26 C27 179.5(3)
C30 N4 C26 C25 168.2(3)
Ni2 N4 C26 C25 -7.1(4)
F16 C25 C26 N4 -174.1(3)
C24 C25 C26 N4 -59.1(4)
C32 C25 C26 N4 66.4(4)
F16 C25 C26 C27 -0.6(5)
C24 C25 C26 C27 114.3(4)
C32 C25 C26 C27 -120.2(4)
N4 C26 C27 C28 2.2(6)
C25 C26 C27 C28 -170.8(3)
C26 C27 C28 C29 1.7(6)
C27 C28 C29 C30 -2.5(6)
C26 N4 C30 C29 4.4(6)
Ni2 N4 C30 C29 179.5(3)
C28 C29 C30 N4 -0.5(6)
Ni2 C31 C32 C33 96.2(3)
Ni2 C31 C32 C34 -144.5(3)
Ni2 C31 C32 C25 -26.2(4)
F16 C25 C32 C33 71.5(3)
C24 C25 C32 C33 -46.2(4)
C26 C25 C32 C33 -169.1(3)
F16 C25 C32 C31 -164.6(3)
C24 C25 C32 C31 77.8(4)
C26 C25 C32 C31 -45.1(4)
F16 C25 C32 C34 -48.2(4)
C24 C25 C32 C34 -165.9(3)
C26 C25 C32 C34 71.3(4)
